data_4029479
loop_
_publ_author_name
'Shang, Jie'
'Gallagher, Nolan M.'
'Bie, Fusheng'
'Li, Qiaolian'
'Che, Yanke'
'Wang, Ying'
'Jiang, Hua'

_publ_section_title
;
 Aromatic triazole foldamers induced by C-h&#x00B7;&#x00B7;&#x00B7;x (x =
 f, cl) intramolecular hydrogen bonding.
;
_journal_issue 11
_journal_name_full 'The Journal of organic chemistry'
_journal_page_first 5134
_journal_page_last 5144
_journal_paper_doi 10.1021/jo500582c
_journal_volume 79
_journal_year 2014
_chemical_formula_moiety 'C37 H37 F3 N6 O6'
_chemical_formula_sum 'C37 H37 F3 N6 O6'
_chemical_formula_weight 718.73
_chemical_name_systematic
; 
 ? 
;
_space_group_IT_number 14
_symmetry_cell_setting monoclinic
_symmetry_space_group_name_Hall '-P 2ybc'
_symmetry_space_group_name_H-M 'P 1 21/c 1'
_atom_sites_solution_hydrogens geom
_atom_sites_solution_primary direct
_atom_sites_solution_secondary difmap
_audit_creation_method SHELXL-97
_cell_angle_alpha 90.00
_cell_angle_beta 98.20(3)
_cell_angle_gamma 90.00
_cell_formula_units_Z 4
_cell_length_a 9.6484(19)
_cell_length_b 13.075(3)
_cell_length_c 28.303(6)
_cell_measurement_reflns_used 8310
_cell_measurement_temperature 173(2)
_cell_measurement_theta_max 27.4539
_cell_measurement_theta_min 1.4538
_cell_volume 3534.0(13)
_computing_cell_refinement 'CrystalClear (Rigaku Inc., 2008)'
_computing_data_collection 'CrystalClear (Rigaku Inc., 2008)'
_computing_data_reduction 'CrystalClear (Rigaku Inc., 2008)'
_computing_molecular_graphics
;
 Mercury: visualization and analysis of crystal structures, C. F. Macrae,
 P. R. Edgington, P. McCabe, E. Pidcock, G. P. Shields, R. Taylor,
 M. Towler and J. van de Streek, J. Appl. Cryst., 39, 453-457, 2006.
;
_computing_publication_material 'SHELX-97 (Sheldrick, 2008)'
_computing_structure_refinement 'SHELX-97 (Sheldrick, 2008)'
_computing_structure_solution 'SHELX-97 (Sheldrick, 2008)'
_diffrn_ambient_temperature 173(2)
_diffrn_detector_area_resol_mean 28.5714
_diffrn_measured_fraction_theta_full 0.997
_diffrn_measured_fraction_theta_max 0.997
_diffrn_measurement_device_type 'MM007HF + CCD (Saturn724+)'
_diffrn_measurement_method '\w scans at fixed \c = 45\%'
_diffrn_radiation_monochromator Confocal
_diffrn_radiation_source 'Rotating Anode'
_diffrn_radiation_type MoK\a
_diffrn_radiation_wavelength 0.71073
_diffrn_reflns_av_R_equivalents 0.0840
_diffrn_reflns_av_sigmaI/netI 0.0824
_diffrn_reflns_limit_h_max 11
_diffrn_reflns_limit_h_min -11
_diffrn_reflns_limit_k_max 15
_diffrn_reflns_limit_k_min -15
_diffrn_reflns_limit_l_max 31
_diffrn_reflns_limit_l_min -33
_diffrn_reflns_number 21462
_diffrn_reflns_theta_full 25.00
_diffrn_reflns_theta_max 25.00
_diffrn_reflns_theta_min 2.13
_exptl_absorpt_coefficient_mu 0.104
_exptl_absorpt_correction_T_max 1.0000
_exptl_absorpt_correction_T_min 0.5763
_exptl_absorpt_correction_type multi-scan
_exptl_absorpt_process_details 'CrystalClear (Rigaku Inc., 2008)'
_exptl_crystal_colour Colorless
_exptl_crystal_density_diffrn 1.351
_exptl_crystal_density_method 'not measured'
_exptl_crystal_description rod
_exptl_crystal_F_000 1504
_exptl_crystal_size_max 0.29
_exptl_crystal_size_mid 0.12
_exptl_crystal_size_min 0.11
_refine_diff_density_max 0.391
_refine_diff_density_min -0.250
_refine_diff_density_rms 0.047
_refine_ls_extinction_method none
_refine_ls_goodness_of_fit_ref 1.174
_refine_ls_hydrogen_treatment constr
_refine_ls_matrix_type full
_refine_ls_number_parameters 475
_refine_ls_number_reflns 6214
_refine_ls_number_restraints 0
_refine_ls_restrained_S_all 1.174
_refine_ls_R_factor_all 0.1483
_refine_ls_R_factor_gt 0.1041
_refine_ls_shift/su_max 0.000
_refine_ls_shift/su_mean 0.000
_refine_ls_structure_factor_coef Fsqd
_refine_ls_weighting_details 'calc w=1/[\s^2^(Fo^2^)+(0.0448P)^2^+4.2924P] where P=(Fo^2^+2Fc^2^)/3'
_refine_ls_weighting_scheme calc
_refine_ls_wR_factor_gt 0.1825
_refine_ls_wR_factor_ref 0.2018
_reflns_number_gt 4349
_reflns_number_total 6214
_reflns_threshold_expression >2sigma(I)
_cod_data_source_file jo500582c_si_001.cif
_cod_data_source_block a
_cod_depositor_comments 'Adding full bibliography for 4029478--4029479.cif.'
_cod_original_cell_volume 3534.0(12)
_cod_original_sg_symbol_H-M P2(1)/c
_cod_database_code 4029479

loop_
_symmetry_equiv_pos_as_xyz
'x, y, z'
'-x, y+1/2, -z+1/2'
'-x, -y, -z'
'x, -y-1/2, z-1/2'

loop_
_atom_site_label
_atom_site_type_symbol
_atom_site_fract_x
_atom_site_fract_y
_atom_site_fract_z
_atom_site_U_iso_or_equiv
_atom_site_adp_type
_atom_site_occupancy
_atom_site_symmetry_multiplicity
_atom_site_calc_flag
_atom_site_refinement_flags
F1 F 0.0059(3) 0.82904(19) 0.59642(10) 0.0660(8) Uani 1 1 d .
F2 F 0.2452(2) 0.98570(16) 0.49917(8) 0.0456(6) Uani 1 1 d .
F3 F 0.3932(3) 0.72975(19) 0.42255(11) 0.0776(9) Uani 1 1 d .
O1 O 0.3886(4) 1.4381(2) 0.44353(14) 0.0762(11) Uani 1 1 d .
O2 O 0.2458(4) 1.4622(2) 0.49805(12) 0.0697(10) Uani 1 1 d .
O3 O -0.3906(4) 0.9329(3) 0.74882(13) 0.0897(13) Uani 1 1 d .
O4 O -0.3465(4) 1.0907(3) 0.72081(12) 0.0705(10) Uani 1 1 d .
O5 O 0.8814(4) 0.8012(3) 0.29862(13) 0.0770(11) Uani 1 1 d .
O6 O 0.9119(4) 0.6379(3) 0.32060(13) 0.0747(11) Uani 1 1 d .
N1 N 0.0007(4) 1.1875(3) 0.56651(12) 0.0478(9) Uani 1 1 d .
N2 N -0.0703(4) 1.1409(3) 0.59618(13) 0.0506(10) Uani 1 1 d .
N3 N -0.0238(4) 1.0424(2) 0.60025(11) 0.0418(8) Uani 1 1 d .
N4 N 0.5072(4) 1.0814(2) 0.40119(13) 0.0494(9) Uani 1 1 d .
N5 N 0.5596(4) 1.0041(3) 0.38083(13) 0.0504(9) Uani 1 1 d .
N6 N 0.5090(3) 0.9167(2) 0.39868(11) 0.0396(8) Uani 1 1 d .
C1 C 0.2447(5) 1.7379(3) 0.53325(17) 0.0580(13) Uani 1 1 d .
H1B H 0.3251 1.7576 0.5177 0.087 Uiso 1 1 calc R
H1C H 0.2522 1.7705 0.5647 0.087 Uiso 1 1 calc R
H1A H 0.1580 1.7601 0.5136 0.087 Uiso 1 1 calc R
C2 C 0.2427(5) 1.6205(3) 0.53922(18) 0.0605(13) Uani 1 1 d .
H2 H 0.3280 1.6011 0.5618 0.073 Uiso 1 1 calc R
C3 C 0.1164(5) 1.5874(3) 0.56147(19) 0.0702(15) Uani 1 1 d .
H3B H 0.0307 1.6063 0.5404 0.105 Uiso 1 1 calc R
H3C H 0.1178 1.6213 0.5924 0.105 Uiso 1 1 calc R
H3A H 0.1189 1.5131 0.5661 0.105 Uiso 1 1 calc R
C4 C 0.2540(6) 1.5726(3) 0.4933(2) 0.0761(17) Uani 1 1 d .
H4A H 0.1771 1.5970 0.4689 0.091 Uiso 1 1 calc R
H4B H 0.3441 1.5916 0.4828 0.091 Uiso 1 1 calc R
C5 C 0.3156(5) 1.4049(3) 0.47120(17) 0.0508(12) Uani 1 1 d .
C6 C 0.2940(4) 1.2933(3) 0.47914(15) 0.0419(10) Uani 1 1 d .
C7 C 0.2065(4) 1.2591(3) 0.51078(14) 0.0405(10) Uani 1 1 d .
H7 H 0.1589 1.3074 0.5277 0.049 Uiso 1 1 calc R
C8 C 0.1874(4) 1.1546(3) 0.51802(13) 0.0355(9) Uani 1 1 d .
C9 C 0.2615(4) 1.0885(3) 0.49260(14) 0.0370(10) Uani 1 1 d .
C10 C 0.3488(4) 1.1186(3) 0.46008(14) 0.0381(10) Uani 1 1 d .
C11 C 0.3646(4) 1.2238(3) 0.45382(15) 0.0407(10) Uani 1 1 d .
H11 H 0.4238 1.2481 0.4322 0.049 Uiso 1 1 calc R
C12 C 0.0925(4) 1.1198(3) 0.55101(14) 0.0373(9) Uani 1 1 d .
C13 C 0.0771(4) 1.0276(3) 0.57202(14) 0.0419(10) Uani 1 1 d .
H13 H 0.1264 0.9661 0.5678 0.050 Uiso 1 1 calc R
C14 C -0.0857(4) 0.9743(3) 0.63062(15) 0.0469(11) Uani 1 1 d .
C15 C -0.0708(5) 0.8693(4) 0.62845(16) 0.0531(12) Uani 1 1 d .
C16 C -0.1335(6) 0.8037(4) 0.65706(18) 0.0666(14) Uani 1 1 d .
H16 H -0.1205 0.7319 0.6553 0.080 Uiso 1 1 calc R
C17 C -0.2158(5) 0.8450(4) 0.68831(17) 0.0652(14) Uani 1 1 d .
H17 H -0.2590 0.8006 0.7085 0.078 Uiso 1 1 calc R
C18 C -0.2371(5) 0.9496(4) 0.69102(16) 0.0565(13) Uani 1 1 d .
C19 C -0.1684(5) 1.0137(4) 0.66244(14) 0.0510(12) Uani 1 1 d .
H19 H -0.1785 1.0857 0.6649 0.061 Uiso 1 1 calc R
C20 C -0.3321(5) 0.9886(5) 0.72354(17) 0.0640(14) Uani 1 1 d .
C21 C -0.4357(5) 1.1372(5) 0.75259(17) 0.0786(17) Uani 1 1 d .
H21A H -0.5150 1.0908 0.7558 0.094 Uiso 1 1 calc R
H21B H -0.4745 1.2022 0.7385 0.094 Uiso 1 1 calc R
C22 C -0.3560(6) 1.1575(4) 0.80063(18) 0.0704(15) Uani 1 1 d .
H22 H -0.3154 1.0910 0.8134 0.084 Uiso 1 1 calc R
C23 C -0.2368(8) 1.2304(6) 0.7991(3) 0.134(3) Uani 1 1 d .
H23A H -0.1719 1.2020 0.7788 0.201 Uiso 1 1 calc R
H23C H -0.1874 1.2408 0.8315 0.201 Uiso 1 1 calc R
H23B H -0.2731 1.2960 0.7859 0.201 Uiso 1 1 calc R
C24 C -0.4549(7) 1.1946(6) 0.8341(2) 0.111(2) Uani 1 1 d .
H24B H -0.4983 1.2590 0.8220 0.167 Uiso 1 1 calc R
H24C H -0.4024 1.2056 0.8660 0.167 Uiso 1 1 calc R
H24A H -0.5278 1.1431 0.8359 0.167 Uiso 1 1 calc R
C25 C 0.4233(4) 1.0460(3) 0.43281(14) 0.0381(10) Uani 1 1 d .
C26 C 0.4244(4) 0.9411(3) 0.43141(14) 0.0403(10) Uani 1 1 d .
H26 H 0.3762 0.8954 0.4495 0.048 Uiso 1 1 calc R
C27 C 0.5580(4) 0.8199(3) 0.38439(14) 0.0395(10) Uani 1 1 d .
C28 C 0.5037(5) 0.7277(3) 0.39762(17) 0.0520(12) Uani 1 1 d .
C29 C 0.5561(5) 0.6352(3) 0.38653(18) 0.0596(13) Uani 1 1 d .
H29 H 0.5159 0.5734 0.3958 0.071 Uiso 1 1 calc R
C30 C 0.6696(5) 0.6334(3) 0.36136(16) 0.0546(13) Uani 1 1 d .
H30 H 0.7099 0.5698 0.3545 0.066 Uiso 1 1 calc R
C31 C 0.7243(5) 0.7235(3) 0.34627(15) 0.0467(11) Uani 1 1 d .
C32 C 0.6681(4) 0.8162(3) 0.35755(14) 0.0424(10) Uani 1 1 d .
H32 H 0.7051 0.8780 0.3469 0.051 Uiso 1 1 calc R
C33 C 0.8462(5) 0.7272(4) 0.31888(18) 0.0593(13) Uani 1 1 d .
C34 C 1.0367(6) 0.6354(5) 0.2963(2) 0.0868(19) Uani 1 1 d .
H34B H 1.1053 0.6876 0.3099 0.104 Uiso 1 1 calc R
H34A H 1.0107 0.6494 0.2618 0.104 Uiso 1 1 calc R
C35 C 1.0987(7) 0.5292(6) 0.3039(3) 0.116(3) Uani 1 1 d .
H35 H 1.0263 0.4770 0.2920 0.139 Uiso 1 1 calc R
C36 C 1.1473(9) 0.5117(7) 0.3537(4) 0.169(4) Uani 1 1 d .
H36C H 1.1882 0.5748 0.3683 0.253 Uiso 1 1 calc R
H36B H 1.2183 0.4576 0.3570 0.253 Uiso 1 1 calc R
H36A H 1.0684 0.4907 0.3698 0.253 Uiso 1 1 calc R
C37 C 1.2232(9) 0.5205(7) 0.2757(4) 0.180(4) Uani 1 1 d .
H37A H 1.1926 0.5383 0.2422 0.270 Uiso 1 1 calc R
H37B H 1.2588 0.4502 0.2777 0.270 Uiso 1 1 calc R
H37C H 1.2977 0.5674 0.2893 0.270 Uiso 1 1 calc R

loop_
_atom_site_aniso_label
_atom_site_aniso_U_11
_atom_site_aniso_U_22
_atom_site_aniso_U_33
_atom_site_aniso_U_23
_atom_site_aniso_U_13
_atom_site_aniso_U_12
F1 0.075(2) 0.0501(15) 0.0778(19) 0.0066(14) 0.0279(16) 0.0061(14)
F2 0.0516(15) 0.0355(12) 0.0525(14) 0.0007(11) 0.0170(11) 0.0000(11)
F3 0.086(2) 0.0420(15) 0.117(2) -0.0026(16) 0.0566(19) -0.0033(15)
O1 0.088(3) 0.0383(18) 0.116(3) 0.0074(19) 0.061(2) 0.0054(18)
O2 0.098(3) 0.0316(16) 0.091(3) -0.0101(17) 0.054(2) -0.0060(17)
O3 0.082(3) 0.127(3) 0.067(2) 0.017(2) 0.034(2) -0.017(3)
O4 0.059(2) 0.100(3) 0.056(2) -0.008(2) 0.0216(17) -0.002(2)
O5 0.083(3) 0.072(2) 0.083(3) 0.004(2) 0.039(2) 0.016(2)
O6 0.062(2) 0.071(2) 0.096(3) -0.002(2) 0.031(2) 0.0229(19)
N1 0.046(2) 0.052(2) 0.048(2) 0.0047(19) 0.0166(18) 0.0056(18)
N2 0.054(3) 0.052(2) 0.049(2) 0.0038(19) 0.0159(18) 0.0106(19)
N3 0.040(2) 0.045(2) 0.041(2) 0.0059(17) 0.0061(16) 0.0029(16)
N4 0.052(2) 0.0357(19) 0.065(2) -0.0009(19) 0.0245(19) 0.0014(18)
N5 0.056(2) 0.039(2) 0.060(2) 0.0004(19) 0.0230(19) -0.0020(18)
N6 0.040(2) 0.0349(18) 0.045(2) 0.0013(16) 0.0088(16) 0.0008(16)
C1 0.070(4) 0.038(2) 0.067(3) -0.003(2) 0.014(3) -0.004(2)
C2 0.065(4) 0.040(3) 0.078(4) -0.002(3) 0.016(3) 0.002(2)
C3 0.076(4) 0.044(3) 0.098(4) -0.002(3) 0.038(3) 0.001(3)
C4 0.115(5) 0.027(2) 0.097(4) -0.008(3) 0.053(4) -0.008(3)
C5 0.047(3) 0.041(3) 0.067(3) -0.003(2) 0.018(2) -0.006(2)
C6 0.039(3) 0.038(2) 0.049(3) 0.000(2) 0.006(2) 0.0030(19)
C7 0.038(2) 0.041(2) 0.045(2) -0.006(2) 0.0115(19) 0.0039(19)
C8 0.030(2) 0.037(2) 0.039(2) -0.0008(19) 0.0034(17) 0.0031(17)
C9 0.037(2) 0.030(2) 0.042(2) 0.0009(19) 0.0022(19) 0.0000(18)
C10 0.035(2) 0.038(2) 0.041(2) -0.0033(19) 0.0034(18) 0.0001(18)
C11 0.034(2) 0.036(2) 0.053(3) 0.000(2) 0.0101(19) -0.0018(18)
C12 0.033(2) 0.038(2) 0.040(2) -0.0034(19) 0.0058(18) -0.0019(18)
C13 0.037(3) 0.044(2) 0.047(2) -0.004(2) 0.0118(19) -0.0009(19)
C14 0.039(3) 0.061(3) 0.040(2) 0.008(2) 0.0025(19) -0.004(2)
C15 0.055(3) 0.053(3) 0.052(3) 0.003(2) 0.009(2) 0.005(2)
C16 0.070(4) 0.061(3) 0.069(3) 0.016(3) 0.011(3) -0.011(3)
C17 0.058(3) 0.091(4) 0.048(3) 0.019(3) 0.013(2) -0.013(3)
C18 0.048(3) 0.076(4) 0.045(3) 0.006(3) 0.006(2) -0.004(3)
C19 0.046(3) 0.068(3) 0.040(2) 0.003(2) 0.010(2) -0.008(2)
C20 0.048(3) 0.104(5) 0.041(3) 0.004(3) 0.011(2) -0.007(3)
C21 0.053(3) 0.134(5) 0.052(3) -0.011(3) 0.018(3) 0.010(3)
C22 0.066(4) 0.076(4) 0.069(4) -0.008(3) 0.011(3) 0.002(3)
C23 0.122(7) 0.152(7) 0.129(6) -0.021(5) 0.020(5) -0.053(6)
C24 0.107(6) 0.144(6) 0.085(4) -0.038(4) 0.022(4) 0.034(5)
C25 0.036(2) 0.034(2) 0.045(2) 0.0021(19) 0.0059(19) 0.0032(18)
C26 0.039(3) 0.043(2) 0.039(2) 0.001(2) 0.0094(19) -0.0011(19)
C27 0.043(3) 0.038(2) 0.037(2) -0.0039(19) 0.0029(18) 0.0069(19)
C28 0.052(3) 0.045(3) 0.063(3) -0.002(2) 0.022(2) 0.000(2)
C29 0.069(4) 0.036(2) 0.075(3) -0.010(2) 0.016(3) 0.001(2)
C30 0.060(3) 0.044(3) 0.059(3) -0.009(2) 0.006(2) 0.017(2)
C31 0.050(3) 0.048(3) 0.041(2) -0.007(2) 0.004(2) 0.011(2)
C32 0.043(3) 0.044(2) 0.040(2) -0.002(2) 0.0062(19) 0.006(2)
C33 0.061(3) 0.060(3) 0.057(3) -0.018(3) 0.009(2) 0.016(3)
C34 0.060(4) 0.103(5) 0.101(5) 0.001(4) 0.026(3) 0.032(3)
C35 0.081(5) 0.135(6) 0.141(7) 0.009(5) 0.046(5) 0.054(5)
C36 0.112(7) 0.178(9) 0.224(11) 0.080(8) 0.050(7) 0.043(6)
C37 0.143(8) 0.159(8) 0.260(11) 0.013(8) 0.104(8) 0.088(7)

loop_
_atom_type_symbol
_atom_type_description
_atom_type_scat_dispersion_real
_atom_type_scat_dispersion_imag
_atom_type_scat_source
C C 0.0033 0.0016 'International Tables Vol C Tables 4.2.6.8 and 6.1.1.4'
H H 0.0000 0.0000 'International Tables Vol C Tables 4.2.6.8 and 6.1.1.4'
N N 0.0061 0.0033 'International Tables Vol C Tables 4.2.6.8 and 6.1.1.4'
O O 0.0106 0.0060 'International Tables Vol C Tables 4.2.6.8 and 6.1.1.4'
F F 0.0171 0.0103 'International Tables Vol C Tables 4.2.6.8 and 6.1.1.4'

loop_
_geom_angle_atom_site_label_1
_geom_angle_atom_site_label_2
_geom_angle_atom_site_label_3
_geom_angle
C5 O2 C4 118.1(4)
C20 O4 C21 116.3(4)
C33 O6 C34 114.9(4)
N2 N1 C12 109.0(3)
N1 N2 N3 107.4(3)
C13 N3 N2 109.9(3)
C13 N3 C14 131.5(4)
N2 N3 C14 118.7(4)
N5 N4 C25 109.2(3)
N4 N5 N6 107.7(3)
C26 N6 N5 109.7(3)
C26 N6 C27 131.0(3)
N5 N6 C27 119.0(3)
C2 C1 H1B 109.5
C2 C1 H1C 109.5
H1B C1 H1C 109.5
C2 C1 H1A 109.5
H1B C1 H1A 109.5
H1C C1 H1A 109.5
C4 C2 C3 114.5(4)
C4 C2 C1 108.9(4)
C3 C2 C1 110.7(4)
C4 C2 H2 107.5
C3 C2 H2 107.5
C1 C2 H2 107.5
C2 C3 H3B 109.5
C2 C3 H3C 109.5
H3B C3 H3C 109.5
C2 C3 H3A 109.5
H3B C3 H3A 109.5
H3C C3 H3A 109.5
O2 C4 C2 109.3(4)
O2 C4 H4A 109.8
C2 C4 H4A 109.8
O2 C4 H4B 109.8
C2 C4 H4B 109.8
H4A C4 H4B 108.3
O1 C5 O2 124.3(4)
O1 C5 C6 123.7(4)
O2 C5 C6 112.0(4)
C7 C6 C11 120.5(4)
C7 C6 C5 121.4(4)
C11 C6 C5 118.1(4)
C6 C7 C8 120.9(4)
C6 C7 H7 119.5
C8 C7 H7 119.5
C9 C8 C7 116.4(4)
C9 C8 C12 123.4(4)
C7 C8 C12 120.2(4)
F2 C9 C8 117.6(4)
F2 C9 C10 117.4(3)
C8 C9 C10 125.0(4)
C9 C10 C11 116.7(4)
C9 C10 C25 123.4(4)
C11 C10 C25 119.9(4)
C6 C11 C10 120.4(4)
C6 C11 H11 119.8
C10 C11 H11 119.8
C13 C12 N1 108.5(4)
C13 C12 C8 132.0(4)
N1 C12 C8 119.6(3)
N3 C13 C12 105.2(4)
N3 C13 H13 127.4
C12 C13 H13 127.4
C15 C14 C19 118.2(4)
C15 C14 N3 122.6(4)
C19 C14 N3 119.2(4)
F1 C15 C16 118.6(4)
F1 C15 C14 119.0(4)
C16 C15 C14 122.3(5)
C15 C16 C17 118.3(5)
C15 C16 H16 120.8
C17 C16 H16 120.8
C16 C17 C18 121.6(5)
C16 C17 H17 119.2
C18 C17 H17 119.2
C17 C18 C19 118.3(5)
C17 C18 C20 119.0(5)
C19 C18 C20 122.7(5)
C14 C19 C18 121.2(5)
C14 C19 H19 119.4
C18 C19 H19 119.4
O3 C20 O4 125.2(5)
O3 C20 C18 122.7(6)
O4 C20 C18 112.1(5)
O4 C21 C22 111.3(4)
O4 C21 H21A 109.4
C22 C21 H21A 109.4
O4 C21 H21B 109.4
C22 C21 H21B 109.4
H21A C21 H21B 108.0
C21 C22 C23 112.7(5)
C21 C22 C24 109.8(5)
C23 C22 C24 111.6(5)
C21 C22 H22 107.5
C23 C22 H22 107.5
C24 C22 H22 107.5
C22 C23 H23A 109.5
C22 C23 H23C 109.5
H23A C23 H23C 109.5
C22 C23 H23B 109.5
H23A C23 H23B 109.5
H23C C23 H23B 109.5
C22 C24 H24B 109.5
C22 C24 H24C 109.5
H24B C24 H24C 109.5
C22 C24 H24A 109.5
H24B C24 H24A 109.5
H24C C24 H24A 109.5
N4 C25 C26 108.2(4)
N4 C25 C10 120.1(3)
C26 C25 C10 131.7(4)
N6 C26 C25 105.2(4)
N6 C26 H26 127.4
C25 C26 H26 127.4
C28 C27 C32 117.7(4)
C28 C27 N6 122.7(4)
C32 C27 N6 119.6(4)
F3 C28 C29 118.8(4)
F3 C28 C27 118.5(4)
C29 C28 C27 122.7(4)
C28 C29 C30 118.6(4)
C28 C29 H29 120.7
C30 C29 H29 120.7
C31 C30 C29 120.5(4)
C31 C30 H30 119.8
C29 C30 H30 119.8
C32 C31 C30 119.7(4)
C32 C31 C33 116.9(4)
C30 C31 C33 123.3(4)
C31 C32 C27 120.7(4)
C31 C32 H32 119.6
C27 C32 H32 119.6
O5 C33 O6 124.2(5)
O5 C33 C31 124.8(4)
O6 C33 C31 111.0(5)
O6 C34 C35 106.7(5)
O6 C34 H34B 110.4
C35 C34 H34B 110.4
O6 C34 H34A 110.4
C35 C34 H34A 110.4
H34B C34 H34A 108.6
C36 C35 C34 110.6(7)
C36 C35 C37 109.1(7)
C34 C35 C37 108.4(6)
C36 C35 H35 109.6
C34 C35 H35 109.6
C37 C35 H35 109.6
C35 C36 H36C 109.5
C35 C36 H36B 109.5
H36C C36 H36B 109.5
C35 C36 H36A 109.5
H36C C36 H36A 109.5
H36B C36 H36A 109.5
C35 C37 H37A 109.5
C35 C37 H37B 109.5
H37A C37 H37B 109.5
C35 C37 H37C 109.5
H37A C37 H37C 109.5
H37B C37 H37C 109.5

loop_
_geom_bond_atom_site_label_1
_geom_bond_atom_site_label_2
_geom_bond_distance
F1 C15 1.356(5)
F2 C9 1.370(4)
F3 C28 1.360(5)
O1 C5 1.206(5)
O2 C5 1.318(5)
O2 C4 1.454(5)
O3 C20 1.215(6)
O4 C20 1.343(6)
O4 C21 1.463(5)
O5 C33 1.199(6)
O6 C33 1.327(5)
O6 C34 1.470(6)
N1 N2 1.308(5)
N1 C12 1.368(5)
N2 N3 1.362(4)
N3 C13 1.358(5)
N3 C14 1.427(5)
N4 N5 1.301(4)
N4 C25 1.371(5)
N5 N6 1.367(4)
N6 C26 1.357(5)
N6 C27 1.430(5)
C1 C2 1.545(6)
C1 H1B 0.9800
C1 H1C 0.9800
C1 H1A 0.9800
C2 C4 1.461(6)
C2 C3 1.512(6)
C2 H2 1.0000
C3 H3B 0.9800
C3 H3C 0.9800
C3 H3A 0.9800
C4 H4A 0.9900
C4 H4B 0.9900
C5 C6 1.496(6)
C6 C7 1.390(5)
C6 C11 1.393(5)
C7 C8 1.397(5)
C7 H7 0.9500
C8 C9 1.386(5)
C8 C12 1.470(5)
C9 C10 1.390(5)
C10 C11 1.397(5)
C10 C25 1.474(5)
C11 H11 0.9500
C12 C13 1.361(5)
C13 H13 0.9500
C14 C15 1.383(6)
C14 C19 1.385(6)
C15 C16 1.377(6)
C16 C17 1.380(7)
C16 H16 0.9500
C17 C18 1.386(7)
C17 H17 0.9500
C18 C19 1.397(6)
C18 C20 1.480(7)
C19 H19 0.9500
C21 C22 1.487(7)
C21 H21A 0.9900
C21 H21B 0.9900
C22 C23 1.499(8)
C22 C24 1.516(7)
C22 H22 1.0000
C23 H23A 0.9800
C23 H23C 0.9800
C23 H23B 0.9800
C24 H24B 0.9800
C24 H24C 0.9800
C24 H24A 0.9800
C25 C26 1.371(5)
C26 H26 0.9500
C27 C28 1.387(6)
C27 C32 1.392(5)
C28 C29 1.364(6)
C29 C30 1.389(6)
C29 H29 0.9500
C30 C31 1.383(6)
C30 H30 0.9500
C31 C32 1.383(5)
C31 C33 1.499(7)
C32 H32 0.9500
C34 C35 1.515(8)
C34 H34B 0.9900
C34 H34A 0.9900
C35 C36 1.440(10)
C35 C37 1.538(9)
C35 H35 1.0000
C36 H36C 0.9800
C36 H36B 0.9800
C36 H36A 0.9800
C37 H37A 0.9800
C37 H37B 0.9800
C37 H37C 0.9800

loop_
_geom_torsion_atom_site_label_1
_geom_torsion_atom_site_label_2
_geom_torsion_atom_site_label_3
_geom_torsion_atom_site_label_4
_geom_torsion
C12 N1 N2 N3 0.4(4)
N1 N2 N3 C13 -0.7(4)
N1 N2 N3 C14 -179.5(3)
C25 N4 N5 N6 0.6(5)
N4 N5 N6 C26 -0.8(5)
N4 N5 N6 C27 -175.9(3)
C5 O2 C4 C2 -148.5(5)
C3 C2 C4 O2 -52.9(6)
C1 C2 C4 O2 -177.5(4)
C4 O2 C5 O1 1.7(8)
C4 O2 C5 C6 -178.5(4)
O1 C5 C6 C7 -178.7(5)
O2 C5 C6 C7 1.5(6)
O1 C5 C6 C11 1.4(7)
O2 C5 C6 C11 -178.5(4)
C11 C6 C7 C8 0.1(6)
C5 C6 C7 C8 -179.8(4)
C6 C7 C8 C9 0.9(6)
C6 C7 C8 C12 -179.0(4)
C7 C8 C9 F2 179.7(3)
C12 C8 C9 F2 -0.5(5)
C7 C8 C9 C10 -1.8(6)
C12 C8 C9 C10 178.0(4)
F2 C9 C10 C11 -179.9(3)
C8 C9 C10 C11 1.6(6)
F2 C9 C10 C25 0.0(6)
C8 C9 C10 C25 -178.5(4)
C7 C6 C11 C10 -0.3(6)
C5 C6 C11 C10 179.6(4)
C9 C10 C11 C6 -0.5(6)
C25 C10 C11 C6 179.6(4)
N2 N1 C12 C13 0.1(5)
N2 N1 C12 C8 -178.5(3)
C9 C8 C12 C13 16.2(7)
C7 C8 C12 C13 -164.1(4)
C9 C8 C12 N1 -165.6(4)
C7 C8 C12 N1 14.2(6)
N2 N3 C13 C12 0.7(4)
C14 N3 C13 C12 179.4(4)
N1 C12 C13 N3 -0.5(4)
C8 C12 C13 N3 177.9(4)
C13 N3 C14 C15 -14.5(7)
N2 N3 C14 C15 164.1(4)
C13 N3 C14 C19 167.9(4)
N2 N3 C14 C19 -13.5(5)
C19 C14 C15 F1 177.9(4)
N3 C14 C15 F1 0.3(6)
C19 C14 C15 C16 -0.8(7)
N3 C14 C15 C16 -178.4(4)
F1 C15 C16 C17 -177.6(4)
C14 C15 C16 C17 1.1(7)
C15 C16 C17 C18 0.6(8)
C16 C17 C18 C19 -2.5(7)
C16 C17 C18 C20 177.0(4)
C15 C14 C19 C18 -1.2(6)
N3 C14 C19 C18 176.5(4)
C17 C18 C19 C14 2.8(7)
C20 C18 C19 C14 -176.7(4)
C21 O4 C20 O3 2.7(7)
C21 O4 C20 C18 -178.4(4)
C17 C18 C20 O3 1.4(7)
C19 C18 C20 O3 -179.1(5)
C17 C18 C20 O4 -177.4(4)
C19 C18 C20 O4 2.0(6)
C20 O4 C21 C22 85.1(6)
O4 C21 C22 C23 61.1(7)
O4 C21 C22 C24 -173.8(5)
N5 N4 C25 C26 -0.3(5)
N5 N4 C25 C10 -178.8(4)
C9 C10 C25 N4 179.7(4)
C11 C10 C25 N4 -0.4(6)
C9 C10 C25 C26 1.5(7)
C11 C10 C25 C26 -178.6(4)
N5 N6 C26 C25 0.6(4)
C27 N6 C26 C25 174.9(4)
N4 C25 C26 N6 -0.2(4)
C10 C25 C26 N6 178.1(4)
C26 N6 C27 C28 11.6(7)
N5 N6 C27 C28 -174.5(4)
C26 N6 C27 C32 -166.0(4)
N5 N6 C27 C32 7.9(5)
C32 C27 C28 F3 -177.9(4)
N6 C27 C28 F3 4.4(6)
C32 C27 C28 C29 1.8(7)
N6 C27 C28 C29 -175.8(4)
F3 C28 C29 C30 -179.6(4)
C27 C28 C29 C30 0.7(7)
C28 C29 C30 C31 -2.6(7)
C29 C30 C31 C32 1.9(7)
C29 C30 C31 C33 -179.8(4)
C30 C31 C32 C27 0.7(6)
C33 C31 C32 C27 -177.7(4)
C28 C27 C32 C31 -2.5(6)
N6 C27 C32 C31 175.2(4)
C34 O6 C33 O5 1.3(7)
C34 O6 C33 C31 -177.6(4)
C32 C31 C33 O5 -14.6(7)
C30 C31 C33 O5 167.1(5)
C32 C31 C33 O6 164.3(4)
C30 C31 C33 O6 -14.0(6)
C33 O6 C34 C35 178.0(5)
O6 C34 C35 C36 -64.8(8)
O6 C34 C35 C37 175.7(6)
